data_1511443
loop_
_publ_author_name
'Dimitrova, O.V.'
'Pushcharovskii, D.Yu.'
'Gobechiya, E.R.'
'Pasero, M.'
'Merlino, S.'

_publ_section_title
;
 Hydrothermal synthesis and crystal structures of (Li, Ba)- nanoborate, Li
 Ba B9 O15, and Ba-borophosphate, Ba B P O5
;
_journal_name_full 'Journal of Alloys Compd.'
_journal_page_first 70
_journal_page_last 75
_journal_paper_doi 10.1016/S0925-8388(01)02017-5
_journal_volume 339
_journal_year 2002
_chemical_formula_sum 'B Ba O5 P'
_chemical_name_systematic 'Ba (B P O5)'
_space_group_IT_number 154
_symmetry_space_group_name_Hall 'P 32 2"'
_symmetry_space_group_name_H-M 'P 32 2 1'
_cell_angle_alpha 90
_cell_angle_beta 90
_cell_angle_gamma 120
_cell_formula_units_Z 3
_cell_length_a 7.114
_cell_length_b 7.114
_cell_length_c 6.993
_cell_volume 306.494
_citation_journal_id_ASTM JALCEU
_cod_data_source_file boron0-1_68.cif
_cod_data_source_block B1Ba1O5P1
_cod_original_cell_volume 306.4939
_cod_original_formula_sum 'B1 Ba1 O5 P1'
_cod_database_code 1511443

loop_
_symmetry_equiv_pos_as_xyz
x,y,z
-y,x-y,z+2/3
-x+y,-x,z+1/3
y,x,-z
-x,-x+y,-z+2/3
x-y,-y,-z+1/3

loop_
_atom_site_label
_atom_site_type_symbol
_atom_site_fract_x
_atom_site_fract_y
_atom_site_fract_z
_atom_site_occupancy
_atom_site_U_iso_or_equiv
O3 O-2 0 -0.0411 0.8333 1 0.0
P1 P+5 0.3896 0 0.1667 1 0.0
O2 O-2 0.8562 0.4274 -0.035 1 0.0
O1 O-2 0.1395 0.323 -0.0379 1 0.0
Ba1 Ba+2 0 0.39502 0.3333 1 0.0
B1 B+3 0 -0.093 0.3333 1 0.0
